data_7048292
loop_
_publ_author_name
'Mayans, J\'ulia'
'Saez, Queralt'
'Font-Bardia, Merc\`e'
'Escuer, Albert'

_publ_section_title
;
 Enhancement of magnetic relaxation properties with 3d diamagnetic cations
 in [Zn<sup>II</sup>Ln<sup>III</sup>] and
 [Ni<sup>II</sup>Ln<sup>III</sup>], Ln<sup>III</sup> = Kramers
 lanthanides.
;
_journal_issue 2
_journal_name_full 'Dalton transactions (Cambridge, England : 2003)'
_journal_page_first 641
_journal_page_last 652
_journal_paper_doi 10.1039/c8dt03679a
_journal_volume 48
_journal_year 2019
_chemical_absolute_configuration rm
_chemical_formula_moiety 'C30 H26 Eu N5 Ni O13'
_chemical_formula_sum 'C30 H26 Eu N5 Ni O13'
_chemical_formula_weight 875.23
_space_group_crystal_system monoclinic
_space_group_IT_number 5
_space_group_name_Hall 'C 2y'
_space_group_name_H-M_alt 'C 1 2 1'
_symmetry_space_group_name_Hall 'C 2y'
_symmetry_space_group_name_H-M 'C 1 2 1'
_atom_sites_solution_hydrogens geom
_audit_creation_method SHELXL-2012
_audit_update_record
;
2018-07-04 deposited with the CCDC.
2018-11-30 downloaded from the CCDC.
;
_cell_angle_alpha 90
_cell_angle_beta 99.059(2)
_cell_angle_gamma 90
_cell_formula_units_Z 8
_cell_length_a 19.0980(10)
_cell_length_b 15.5383(7)
_cell_length_c 22.0389(11)
_cell_measurement_reflns_used 9957
_cell_measurement_temperature 100(2)
_cell_measurement_theta_max 26.37
_cell_measurement_theta_min 2.40
_cell_volume 6458.5(6)
_computing_cell_refinement 'Bruker SAINT'
_computing_data_collection 'Bruker APEX2'
_computing_data_reduction 'Bruker SAINT'
_computing_molecular_graphics 'Bruker SHELXTL'
_computing_publication_material 'Bruker SHELXTL'
_computing_structure_refinement 'SHELXL-2014 (Sheldrick 2014)'
_computing_structure_solution 'XT-2014 (Sheldrick 2014)'
_diffrn_ambient_temperature 100(2)
_diffrn_measured_fraction_theta_full 0.998
_diffrn_measured_fraction_theta_max 0.996
_diffrn_measurement_device_type 'D8 Venture'
_diffrn_measurement_method '\f and \w scans'
_diffrn_radiation_type MoK\a
_diffrn_radiation_wavelength 0.71073
_diffrn_reflns_av_R_equivalents 0.0422
_diffrn_reflns_av_unetI/netI 0.0482
_diffrn_reflns_Laue_measured_fraction_full 0.998
_diffrn_reflns_Laue_measured_fraction_max 0.996
_diffrn_reflns_limit_h_max 23
_diffrn_reflns_limit_h_min -23
_diffrn_reflns_limit_k_max 18
_diffrn_reflns_limit_k_min -19
_diffrn_reflns_limit_l_max 27
_diffrn_reflns_limit_l_min -27
_diffrn_reflns_number 40759
_diffrn_reflns_point_group_measured_fraction_full 0.992
_diffrn_reflns_point_group_measured_fraction_max 0.987
_diffrn_reflns_theta_full 25.242
_diffrn_reflns_theta_max 26.448
_diffrn_reflns_theta_min 2.160
_diffrn_source microfocus
_exptl_absorpt_coefficient_mu 2.583
_exptl_absorpt_correction_T_max 0.7454
_exptl_absorpt_correction_T_min 0.6272
_exptl_absorpt_correction_type multi-scan
_exptl_absorpt_process_details sadabs
_exptl_crystal_colour yellow
_exptl_crystal_density_diffrn 1.800
_exptl_crystal_description needle
_exptl_crystal_F_000 3488
_exptl_crystal_preparation 'Magnetic properties'
_exptl_crystal_recrystallization_method 'Re-crystallisation from solvent: Methanol/diethylether'
_exptl_crystal_size_max 0.558
_exptl_crystal_size_mid 0.052
_exptl_crystal_size_min 0.045
_refine_diff_density_max 1.038
_refine_diff_density_min -0.959
_refine_diff_density_rms 0.152
_refine_ls_abs_structure_details
;
 Refined as an inversion twin.
;
_refine_ls_abs_structure_Flack 0.009(15)
_refine_ls_extinction_method none
_refine_ls_goodness_of_fit_ref 1.083
_refine_ls_hydrogen_treatment constr
_refine_ls_matrix_type full
_refine_ls_number_parameters 876
_refine_ls_number_reflns 13171
_refine_ls_number_restraints 1
_refine_ls_restrained_S_all 1.083
_refine_ls_R_factor_all 0.0417
_refine_ls_R_factor_gt 0.0313
_refine_ls_shift/su_max 0.001
_refine_ls_shift/su_mean 0.000
_refine_ls_structure_factor_coef Fsqd
_refine_ls_weighting_details
;
 w=1/[\s^2^(Fo^2^)+(0.0376P)^2^+4.1374P]
 where P=(Fo^2^+2Fc^2^)/3
;
_refine_ls_weighting_scheme calc
_refine_ls_wR_factor_gt 0.0714
_refine_ls_wR_factor_ref 0.0803
_reflns_Friedel_coverage 0.910
_reflns_Friedel_fraction_full 0.985
_reflns_Friedel_fraction_max 0.978
_reflns_number_gt 11578
_reflns_number_total 13171
_reflns_threshold_expression 'I > 2\s(I)'
_cod_data_source_file c8dt03679a2.cif
_cod_data_source_block mo_I06VB152_0m_b
_cod_depositor_comments 'Adding full bibliography for 7048290--7048295.cif.'
_cod_database_code 7048292
_shelx_space_group_comment
;
The symmetry employed for this shelxl refinement is uniquely defined
by the following loop, which should always be used as a source of
symmetry information in preference to the above space-group names.
They are only intended as comments.
;
_shelxl_version_number 2012-9

loop_
_space_group_symop_operation_xyz
'x, y, z'
'-x, y, -z'
'x+1/2, y+1/2, z'
'-x+1/2, y+1/2, -z'

loop_
_atom_site_label
_atom_site_type_symbol
_atom_site_fract_x
_atom_site_fract_y
_atom_site_fract_z
_atom_site_U_iso_or_equiv
_atom_site_adp_type
_atom_site_occupancy
_atom_site_site_symmetry_order
_atom_site_calc_flag
_atom_site_refinement_flags_posn
_atom_site_refinement_flags_adp
Eu1A Eu 0.64026(2) 0.59761(2) 0.86059(2) 0.02217(12) Uani 1 1 d . .
Ni1A Ni 0.66430(6) 0.70166(8) 0.99866(6) 0.0186(3) Uani 1 1 d . .
O1A O 0.5837(3) 0.4678(4) 0.9041(3) 0.0240(16) Uani 1 1 d . .
O2A O 0.6275(3) 0.5977(5) 0.9680(2) 0.0180(12) Uani 1 1 d . .
O3A O 0.6594(3) 0.7290(4) 0.9166(3) 0.0262(16) Uani 1 1 d . .
O4A O 0.6374(4) 0.7367(5) 0.7974(3) 0.0321(17) Uani 1 1 d . .
O5A O 0.7575(3) 0.5728(5) 0.9325(3) 0.0324(18) Uani 1 1 d . .
O6A O 0.7622(4) 0.6362(5) 0.8453(3) 0.0365(18) Uani 1 1 d . .
O7A O 0.8578(4) 0.6314(6) 0.9145(5) 0.062(3) Uani 1 1 d . .
C7A C 0.6193(4) 0.5286(6) 0.9998(4) 0.0168(19) Uani 1 1 d . .
O8A O 0.6886(3) 0.4610(5) 0.8308(3) 0.0268(16) Uani 1 1 d . .
O9A O 0.6633(4) 0.5458(5) 0.7532(3) 0.0354(18) Uani 1 1 d . .
O10A O 0.7134(3) 0.4221(5) 0.7408(3) 0.0372(19) Uani 1 1 d . .
O11A O 0.5334(3) 0.5852(5) 0.7847(3) 0.0287(16) Uani 1 1 d . .
O12A O 0.5179(4) 0.6464(5) 0.8697(3) 0.0336(18) Uani 1 1 d . .
N1A N 0.6766(4) 0.6681(4) 1.0792(3) 0.0205(16) Uani 1 1 d . .
N2A N 0.6948(4) 0.8094(5) 1.0273(4) 0.0286(19) Uani 1 1 d . .
N3A N 0.7937(5) 0.6133(7) 0.8981(5) 0.042(3) Uani 1 1 d . .
N4A N 0.6893(4) 0.4758(6) 0.7740(4) 0.028(2) Uani 1 1 d . .
N5A N 0.4905(5) 0.6202(6) 0.8157(4) 0.034(2) Uani 1 1 d . .
C1A C 0.5559(5) 0.3963(8) 0.8661(4) 0.029(2) Uani 1 1 d . .
H1AA H 0.5436 0.4155 0.8234 0.043 Uiso 1 1 calc R U
H1AB H 0.5134 0.3739 0.8805 0.043 Uiso 1 1 calc R U
H1AC H 0.5918 0.3508 0.8686 0.043 Uiso 1 1 calc R U
C2A C 0.5964(5) 0.4535(6) 0.9658(4) 0.019(2) Uani 1 1 d . .
C3A C 0.5890(5) 0.3756(6) 0.9939(5) 0.024(2) Uani 1 1 d . .
H3A H 0.5738 0.3259 0.9704 0.029 Uiso 1 1 calc R U
C4A C 0.6047(5) 0.3717(6) 1.0583(5) 0.028(2) Uani 1 1 d . .
H4A H 0.6012 0.3184 1.0788 0.034 Uiso 1 1 calc R U
C5A C 0.6250(5) 0.4441(6) 1.0918(5) 0.025(2) Uani 1 1 d . .
H5A H 0.6337 0.4404 1.1353 0.030 Uiso 1 1 calc R U
C6A C 0.6333(4) 0.5222(6) 1.0643(4) 0.0170(18) Uani 1 1 d . .
C8A C 0.6620(4) 0.5930(6) 1.1006(4) 0.0225(18) Uani 1 1 d . .
H8A H 0.6712 0.5851 1.1439 0.027 Uiso 1 1 calc R U
C9A C 0.7191(5) 0.7307(5) 1.1213(4) 0.030(2) Uani 1 1 d . .
H9A H 0.7045 0.7260 1.1628 0.036 Uiso 1 1 calc R U
C10A C 0.7989(5) 0.7104(6) 1.1275(5) 0.031(2) Uani 1 1 d . .
C11A C 0.8298(5) 0.6835(7) 1.0780(5) 0.031(2) Uani 1 1 d . .
H11A H 0.8018 0.6806 1.0384 0.037 Uiso 1 1 calc R U
C12A C 0.9012(5) 0.6607(7) 1.0852(6) 0.039(3) Uani 1 1 d . .
H12A H 0.9214 0.6410 1.0510 0.046 Uiso 1 1 calc R U
C13A C 0.9415(5) 0.6670(6) 1.1418(6) 0.042(3) Uani 1 1 d . .
H13A H 0.9904 0.6525 1.1469 0.051 Uiso 1 1 calc R U
O13A O 0.4269(3) 0.6301(6) 0.7952(3) 0.047(2) Uani 1 1 d . .
C14A C 0.9112(6) 0.6951(7) 1.1933(6) 0.047(3) Uani 1 1 d . .
H14A H 0.9391 0.6974 1.2330 0.057 Uiso 1 1 calc R U
C15A C 0.8400(6) 0.7192(7) 1.1846(5) 0.037(3) Uani 1 1 d . .
H15A H 0.8197 0.7416 1.2180 0.045 Uiso 1 1 calc R U
C16A C 0.7001(5) 0.8193(5) 1.0962(4) 0.032(2) Uani 1 1 d . .
H16A H 0.7399 0.8595 1.1112 0.039 Uiso 1 1 calc R U
C17A C 0.6325(6) 0.8549(8) 1.1140(7) 0.0704(17) Uani 1 1 d . .
C18A C 0.6339(6) 0.9251(8) 1.1497(7) 0.0704(17) Uani 1 1 d . .
H18A H 0.6787 0.9501 1.1647 0.084 Uiso 1 1 calc R U
C19A C 0.5746(6) 0.9631(8) 1.1658(7) 0.0704(17) Uani 1 1 d . .
H19A H 0.5786 1.0134 1.1906 0.084 Uiso 1 1 calc R U
C20A C 0.5108(6) 0.9281(8) 1.1461(7) 0.0704(17) Uani 1 1 d . .
H20A H 0.4687 0.9575 1.1516 0.084 Uiso 1 1 calc R U
C21A C 0.5075(6) 0.8506(8) 1.1185(7) 0.0704(17) Uani 1 1 d . .
H21A H 0.4634 0.8213 1.1100 0.084 Uiso 1 1 calc R U
C22A C 0.5699(6) 0.8120(9) 1.1019(7) 0.0704(17) Uani 1 1 d . .
H22A H 0.5675 0.7571 1.0826 0.084 Uiso 1 1 calc R U
C23A C 0.7007(5) 0.8771(6) 0.9941(5) 0.033(3) Uani 1 1 d . .
H23A H 0.7140 0.9293 1.0152 0.040 Uiso 1 1 calc R U
C24A C 0.6885(5) 0.8800(6) 0.9275(5) 0.031(2) Uani 1 1 d . .
C25A C 0.6944(5) 0.9568(6) 0.8991(6) 0.039(3) Uani 1 1 d . .
H25A H 0.7073 1.0067 0.9232 0.046 Uiso 1 1 calc R U
C26A C 0.6822(5) 0.9632(7) 0.8370(6) 0.044(3) Uani 1 1 d . .
H26A H 0.6851 1.0177 0.8179 0.052 Uiso 1 1 calc R U
C27A C 0.6654(5) 0.8903(6) 0.8011(5) 0.035(3) Uani 1 1 d . .
H27A H 0.6588 0.8946 0.7576 0.042 Uiso 1 1 calc R U
C28A C 0.6585(5) 0.8125(7) 0.8284(5) 0.030(2) Uani 1 1 d . .
C29A C 0.6699(5) 0.8064(6) 0.8924(5) 0.027(2) Uani 1 1 d . .
C30A C 0.6201(6) 0.7403(8) 0.7318(4) 0.041(3) Uani 1 1 d . .
H30A H 0.6614 0.7608 0.7145 0.062 Uiso 1 1 calc R U
H30B H 0.5803 0.7798 0.7202 0.062 Uiso 1 1 calc R U
H30C H 0.6070 0.6827 0.7158 0.062 Uiso 1 1 calc R U
Eu2B Eu 0.35054(2) 0.40796(2) 0.63854(2) 0.01704(11) Uani 1 1 d . .
Ni1B Ni 0.33697(5) 0.30845(7) 0.49950(5) 0.0137(2) Uani 1 1 d . .
O1B O 0.4131(3) 0.5393(4) 0.6015(3) 0.0199(14) Uani 1 1 d . .
O2B O 0.3779(3) 0.4072(5) 0.5344(2) 0.0185(12) Uani 1 1 d . .
O3B O 0.3283(3) 0.2817(4) 0.5795(3) 0.0196(14) Uani 1 1 d . .
O4B O 0.3470(3) 0.2664(4) 0.6968(3) 0.0237(15) Uani 1 1 d . .
O5B O 0.2424(4) 0.4419(4) 0.5623(3) 0.0273(17) Uani 1 1 d . .
O6B O 0.2248(3) 0.3743(5) 0.6442(3) 0.0324(17) Uani 1 1 d . .
O7B O 0.1352(4) 0.3963(8) 0.5715(4) 0.077(3) Uani 1 1 d . .
O8B O 0.3003(3) 0.5452(4) 0.6664(3) 0.0219(15) Uani 1 1 d . .
O9B O 0.3189(3) 0.4590(4) 0.7427(3) 0.0266(15) Uani 1 1 d . .
O10B O 0.2707(3) 0.5835(5) 0.7534(3) 0.0260(15) Uani 1 1 d . .
O11B O 0.4515(3) 0.4174(5) 0.7218(3) 0.0265(15) Uani 1 1 d . .
O12B O 0.4743(4) 0.3602(5) 0.6392(3) 0.0334(18) Uani 1 1 d . .
O13B O 0.5586(4) 0.3724(5) 0.7160(3) 0.0345(17) Uani 1 1 d . .
N1B N 0.3485(4) 0.3363(5) 0.4204(3) 0.0193(16) Uani 1 1 d . .
N2B N 0.2928(4) 0.2111(5) 0.4667(3) 0.0196(15) Uani 1 1 d . .
N3B N 0.1996(4) 0.4048(8) 0.5927(4) 0.035(2) Uani 1 1 d . .
N4B N 0.2962(4) 0.5307(5) 0.7228(4) 0.0213(17) Uani 1 1 d . .
N5B N 0.4979(4) 0.3825(5) 0.6929(4) 0.0231(19) Uani 1 1 d . .
C1B C 0.4436(4) 0.6071(7) 0.6415(4) 0.025(2) Uani 1 1 d . .
H1BA H 0.4884 0.6255 0.6292 0.037 Uiso 1 1 calc R U
H1BB H 0.4525 0.5861 0.6839 0.037 Uiso 1 1 calc R U
H1BC H 0.4108 0.6559 0.6385 0.037 Uiso 1 1 calc R U
C2B C 0.4049(5) 0.5542(6) 0.5381(4) 0.0165(19) Uani 1 1 d . .
C3B C 0.4105(5) 0.6311(6) 0.5104(4) 0.021(2) Uani 1 1 d . .
H3B H 0.4209 0.6814 0.5347 0.025 Uiso 1 1 calc R U
C4B C 0.4012(5) 0.6374(5) 0.4462(5) 0.022(2) Uani 1 1 d . .
H4B H 0.4042 0.6919 0.4273 0.027 Uiso 1 1 calc R U
C5B C 0.3878(5) 0.5660(6) 0.4109(4) 0.022(2) Uani 1 1 d . .
H5B H 0.3835 0.5699 0.3675 0.026 Uiso 1 1 calc R U
C6B C 0.3803(4) 0.4849(5) 0.4397(4) 0.0148(18) Uani 1 1 d . .
C7B C 0.3869(4) 0.4805(5) 0.5029(4) 0.0127(17) Uani 1 1 d . .
C8B C 0.3644(4) 0.4096(6) 0.4003(3) 0.0176(15) Uani 1 1 d . .
H8B H 0.3660 0.4154 0.3577 0.021 Uiso 1 1 calc R U
C9B C 0.3339(4) 0.2619(4) 0.3776(3) 0.0198(16) Uani 1 1 d . .
H9B H 0.3199 0.2830 0.3346 0.024 Uiso 1 1 calc R U
C10B C 0.3962(5) 0.2006(5) 0.3806(3) 0.0216(17) Uani 1 1 d . .
C11B C 0.4589(5) 0.2115(5) 0.4207(4) 0.031(2) Uani 1 1 d . .
H11B H 0.4654 0.2610 0.4463 0.038 Uiso 1 1 calc R U
C12B C 0.5137(5) 0.1489(6) 0.4237(4) 0.036(2) Uani 1 1 d . .
H12B H 0.5550 0.1534 0.4538 0.043 Uiso 1 1 calc R U
C13B C 0.5062(5) 0.0807(6) 0.3818(5) 0.038(2) Uani 1 1 d . .
H13B H 0.5435 0.0401 0.3820 0.046 Uiso 1 1 calc R U
C14B C 0.4452(6) 0.0725(6) 0.3405(5) 0.041(3) Uani 1 1 d . .
H14B H 0.4413 0.0277 0.3109 0.049 Uiso 1 1 calc R U
C15B C 0.3884(5) 0.1293(5) 0.3411(4) 0.033(2) Uani 1 1 d . .
H15B H 0.3447 0.1196 0.3149 0.040 Uiso 1 1 calc R U
C16B C 0.2706(4) 0.2183(5) 0.3997(3) 0.0197(17) Uani 1 1 d . .
H16B H 0.2646 0.1592 0.3816 0.024 Uiso 1 1 calc R U
C17B C 0.2029(5) 0.2682(5) 0.3817(5) 0.026(2) Uani 1 1 d . .
C18B C 0.1725(5) 0.2709(7) 0.3200(5) 0.036(3) Uani 1 1 d . .
H18B H 0.1957 0.2438 0.2900 0.043 Uiso 1 1 calc R U
C19B C 0.1088(6) 0.3128(7) 0.3019(6) 0.047(3) Uani 1 1 d . .
H19B H 0.0885 0.3123 0.2597 0.056 Uiso 1 1 calc R U
C20B C 0.0749(5) 0.3540(6) 0.3420(5) 0.041(3) Uani 1 1 d . .
H20B H 0.0316 0.3834 0.3285 0.050 Uiso 1 1 calc R U
C21B C 0.1041(5) 0.3528(6) 0.4037(6) 0.036(3) Uani 1 1 d . .
H21B H 0.0804 0.3813 0.4327 0.044 Uiso 1 1 calc R U
C22B C 0.1678(5) 0.3107(7) 0.4237(6) 0.033(3) Uani 1 1 d . .
H22C H 0.1873 0.3108 0.4661 0.040 Uiso 1 1 calc R U
C23B C 0.2813(4) 0.1433(5) 0.4961(4) 0.0176(17) Uani 1 1 d . .
H23B H 0.2603 0.0958 0.4729 0.021 Uiso 1 1 calc R U
C24B C 0.2975(4) 0.1328(5) 0.5616(4) 0.0167(18) Uani 1 1 d . .
C25B C 0.2903(5) 0.0500(7) 0.5890(5) 0.028(2) Uani 1 1 d . .
H25B H 0.2785 0.0011 0.5636 0.034 Uiso 1 1 calc R U
C26B C 0.3005(5) 0.0411(6) 0.6517(5) 0.031(2) Uani 1 1 d . .
H26B H 0.2958 -0.0140 0.6692 0.037 Uiso 1 1 calc R U
C27B C 0.3173(4) 0.1108(7) 0.6895(4) 0.029(2) Uani 1 1 d . .
H27B H 0.3221 0.1043 0.7328 0.034 Uiso 1 1 calc R U
C28B C 0.3273(4) 0.1915(6) 0.6640(4) 0.021(2) Uani 1 1 d . .
C29B C 0.3171(4) 0.2027(6) 0.6008(4) 0.0193(19) Uani 1 1 d . .
C30B C 0.3590(6) 0.2589(7) 0.7632(5) 0.038(3) Uani 1 1 d . .
H30D H 0.3149 0.2411 0.7772 0.057 Uiso 1 1 calc R U
H30E H 0.3742 0.3146 0.7815 0.057 Uiso 1 1 calc R U
H30F H 0.3958 0.2157 0.7758 0.057 Uiso 1 1 calc R U

loop_
_atom_site_aniso_label
_atom_site_aniso_U_11
_atom_site_aniso_U_22
_atom_site_aniso_U_33
_atom_site_aniso_U_23
_atom_site_aniso_U_13
_atom_site_aniso_U_12
Eu1A 0.0300(2) 0.0231(3) 0.0127(2) 0.0059(2) 0.00155(18) -0.00544(19)
Ni1A 0.0228(6) 0.0126(6) 0.0196(7) 0.0001(5) 0.0006(5) -0.0055(4)
O1A 0.040(4) 0.024(4) 0.009(3) -0.004(3) 0.005(3) -0.013(3)
O2A 0.030(3) 0.015(3) 0.008(3) 0.001(3) 0.001(2) -0.006(3)
O3A 0.038(4) 0.015(3) 0.023(4) 0.007(3) -0.002(3) -0.010(3)
O4A 0.040(4) 0.032(4) 0.023(4) 0.017(3) 0.000(3) -0.003(3)
O5A 0.027(4) 0.048(5) 0.023(4) 0.007(3) 0.005(3) -0.002(3)
O6A 0.042(4) 0.038(4) 0.029(4) 0.008(3) 0.002(3) -0.008(3)
O7A 0.034(5) 0.069(6) 0.082(7) -0.018(5) 0.004(4) -0.013(4)
C7A 0.017(4) 0.012(4) 0.023(5) -0.004(4) 0.008(3) -0.003(3)
O8A 0.025(3) 0.036(4) 0.020(4) 0.009(3) 0.006(3) 0.004(3)
O9A 0.046(4) 0.043(5) 0.015(4) 0.010(3) -0.001(3) 0.008(3)
O10A 0.032(4) 0.051(5) 0.028(4) -0.010(4) 0.004(3) 0.004(3)
O11A 0.029(3) 0.040(4) 0.017(3) 0.001(3) 0.001(3) -0.004(3)
O12A 0.036(4) 0.046(5) 0.018(4) -0.006(3) 0.001(3) -0.005(3)
N1A 0.031(4) 0.011(3) 0.020(4) -0.004(3) 0.007(3) -0.006(3)
N2A 0.032(4) 0.013(4) 0.037(5) -0.004(3) -0.006(3) -0.007(3)
N3A 0.036(5) 0.038(6) 0.052(6) -0.012(5) 0.003(4) -0.014(4)
N4A 0.026(4) 0.037(5) 0.019(5) 0.002(4) 0.001(3) 0.000(3)
N5A 0.037(5) 0.047(6) 0.017(4) 0.009(4) 0.005(4) -0.007(4)
C1A 0.036(5) 0.029(6) 0.021(5) -0.009(4) 0.004(4) -0.015(5)
C2A 0.024(5) 0.016(5) 0.018(5) -0.001(4) 0.007(4) -0.008(4)
C3A 0.032(5) 0.012(5) 0.029(6) -0.001(4) 0.008(4) -0.001(4)
C4A 0.044(6) 0.022(5) 0.020(5) 0.012(4) 0.010(4) 0.003(4)
C5A 0.030(5) 0.027(5) 0.018(5) 0.000(4) 0.005(4) -0.006(4)
C6A 0.018(4) 0.017(4) 0.015(4) 0.004(4) -0.001(3) -0.002(3)
C8A 0.029(4) 0.025(4) 0.014(4) -0.003(4) 0.004(3) 0.000(4)
C9A 0.043(6) 0.022(4) 0.026(5) -0.009(4) 0.004(4) -0.006(4)
C10A 0.030(5) 0.022(5) 0.037(6) -0.008(4) -0.006(4) -0.001(4)
C11A 0.025(5) 0.025(5) 0.041(7) -0.007(5) -0.001(4) 0.008(4)
C12A 0.028(5) 0.029(6) 0.056(7) 0.003(5) 0.000(5) 0.001(4)
C13A 0.030(6) 0.022(5) 0.070(8) 0.008(5) -0.008(5) 0.005(4)
O13A 0.016(3) 0.082(6) 0.039(4) -0.001(4) -0.007(3) -0.004(3)
C14A 0.042(7) 0.021(6) 0.067(9) 0.008(6) -0.026(6) 0.001(5)
C15A 0.051(7) 0.019(5) 0.037(6) -0.005(4) -0.006(5) -0.009(4)
C16A 0.038(5) 0.021(4) 0.039(5) -0.012(4) 0.007(4) -0.008(4)
C17A 0.038(3) 0.061(3) 0.115(5) -0.028(3) 0.019(3) 0.005(2)
C18A 0.038(3) 0.061(3) 0.115(5) -0.028(3) 0.019(3) 0.005(2)
C19A 0.038(3) 0.061(3) 0.115(5) -0.028(3) 0.019(3) 0.005(2)
C20A 0.038(3) 0.061(3) 0.115(5) -0.028(3) 0.019(3) 0.005(2)
C21A 0.038(3) 0.061(3) 0.115(5) -0.028(3) 0.019(3) 0.005(2)
C22A 0.038(3) 0.061(3) 0.115(5) -0.028(3) 0.019(3) 0.005(2)
C23A 0.021(5) 0.010(4) 0.066(8) 0.000(4) -0.001(4) -0.002(3)
C24A 0.026(5) 0.023(5) 0.041(6) 0.013(4) -0.002(4) -0.004(4)
C25A 0.023(5) 0.015(5) 0.076(9) 0.008(5) 0.002(5) -0.007(4)
C26A 0.030(6) 0.030(6) 0.073(9) 0.031(6) 0.014(5) -0.003(4)
C27A 0.025(5) 0.029(6) 0.052(6) 0.025(5) 0.006(4) -0.003(4)
C28A 0.026(5) 0.027(5) 0.036(6) 0.020(5) 0.004(4) -0.003(4)
C29A 0.021(5) 0.016(5) 0.042(6) 0.013(4) 0.003(4) -0.006(3)
C30A 0.060(7) 0.052(7) 0.014(5) 0.017(5) 0.008(4) -0.003(5)
Eu2B 0.0269(2) 0.0153(2) 0.0090(2) 0.00137(19) 0.00327(16) -0.00080(18)
Ni1B 0.0196(6) 0.0105(6) 0.0107(6) 0.0008(5) 0.0012(4) -0.0021(4)
O1B 0.034(4) 0.017(3) 0.010(3) -0.006(3) 0.009(3) -0.009(3)
O2B 0.028(3) 0.013(3) 0.015(3) 0.004(3) 0.004(2) -0.004(3)
O3B 0.028(3) 0.015(3) 0.017(3) 0.005(3) 0.008(2) 0.000(2)
O4B 0.035(4) 0.022(3) 0.015(3) 0.006(3) 0.005(3) 0.000(3)
O5B 0.034(4) 0.029(4) 0.017(4) 0.001(3) 0.000(3) 0.001(3)
O6B 0.029(4) 0.045(4) 0.024(4) 0.007(3) 0.008(3) -0.007(3)
O7B 0.045(5) 0.121(9) 0.064(6) -0.002(6) 0.005(4) -0.026(6)
O8B 0.036(4) 0.024(4) 0.007(3) 0.005(3) 0.005(3) 0.003(3)
O9B 0.038(4) 0.028(4) 0.013(3) 0.006(3) 0.001(3) 0.008(3)
O10B 0.033(3) 0.032(4) 0.013(3) -0.005(3) 0.005(2) 0.007(3)
O11B 0.027(3) 0.037(4) 0.016(3) -0.003(3) 0.006(2) 0.003(3)
O12B 0.035(4) 0.051(5) 0.014(3) -0.008(3) 0.002(3) 0.008(3)
O13B 0.027(4) 0.051(4) 0.024(4) 0.005(3) 0.001(3) 0.002(3)
N1B 0.025(4) 0.021(4) 0.010(3) -0.005(3) -0.002(3) -0.003(3)
N2B 0.021(4) 0.017(3) 0.022(4) -0.002(3) 0.007(3) -0.006(3)
N3B 0.026(4) 0.052(5) 0.026(4) -0.007(5) -0.001(3) 0.009(5)
N4B 0.023(4) 0.025(4) 0.014(4) 0.002(3) 0.000(3) 0.001(3)
N5B 0.026(4) 0.027(5) 0.015(4) -0.001(3) -0.003(3) -0.001(3)
C1B 0.035(5) 0.025(5) 0.013(4) -0.013(4) 0.000(3) -0.008(4)
C2B 0.020(4) 0.016(5) 0.014(5) -0.004(4) 0.002(3) -0.002(3)
C3B 0.025(5) 0.015(5) 0.025(5) -0.004(4) 0.010(4) -0.007(3)
C4B 0.027(5) 0.007(4) 0.035(6) 0.002(4) 0.010(4) -0.007(3)
C5B 0.034(5) 0.019(5) 0.012(5) 0.009(4) 0.003(4) -0.006(3)
C6B 0.020(4) 0.010(4) 0.014(4) -0.001(3) 0.001(3) -0.003(3)
C7B 0.016(4) 0.011(4) 0.012(5) 0.004(3) 0.003(3) 0.002(3)
C8B 0.026(4) 0.017(4) 0.009(4) 0.000(3) -0.001(3) -0.001(4)
C9B 0.031(5) 0.013(3) 0.015(4) -0.006(3) 0.002(3) 0.002(3)
C10B 0.036(5) 0.018(4) 0.011(4) 0.000(3) 0.004(3) -0.002(3)
C11B 0.029(5) 0.022(4) 0.039(5) -0.007(4) -0.005(4) -0.002(4)
C12B 0.025(5) 0.050(6) 0.031(5) -0.009(4) -0.001(4) 0.003(4)
C13B 0.023(5) 0.031(5) 0.060(7) -0.019(5) 0.005(4) 0.006(4)
C14B 0.051(7) 0.024(5) 0.044(6) -0.015(4) -0.004(5) 0.013(4)
C15B 0.034(5) 0.024(4) 0.038(5) -0.017(4) -0.002(4) 0.002(4)
C16B 0.027(4) 0.014(4) 0.017(4) -0.004(3) -0.001(3) 0.000(3)
C17B 0.022(5) 0.013(4) 0.039(6) -0.007(4) -0.006(4) 0.001(3)
C18B 0.033(6) 0.030(6) 0.039(6) -0.005(5) -0.010(4) -0.005(4)
C19B 0.051(7) 0.025(6) 0.053(8) 0.001(5) -0.027(6) 0.007(5)
C20B 0.037(6) 0.021(5) 0.058(7) 0.004(5) -0.020(5) 0.012(4)
C21B 0.027(5) 0.014(5) 0.067(8) -0.016(5) 0.003(5) 0.004(4)
C22B 0.029(5) 0.020(5) 0.046(7) -0.009(5) -0.008(5) -0.002(4)
C23B 0.016(4) 0.012(4) 0.023(4) 0.002(3) -0.001(3) 0.000(3)
C24B 0.012(4) 0.011(4) 0.027(5) 0.006(3) 0.003(3) -0.003(3)
C25B 0.022(5) 0.025(5) 0.038(6) 0.002(4) 0.003(4) -0.011(4)
C26B 0.027(5) 0.019(5) 0.045(6) 0.014(4) 0.003(4) -0.004(4)
C27B 0.027(4) 0.031(5) 0.027(5) 0.016(4) 0.002(4) -0.005(4)
C28B 0.020(4) 0.018(5) 0.027(5) 0.007(4) 0.005(4) 0.001(3)
C29B 0.019(4) 0.018(4) 0.021(5) 0.008(4) 0.003(3) 0.003(3)
C30B 0.064(7) 0.026(5) 0.025(6) 0.013(4) 0.009(5) 0.002(5)

loop_
_atom_type_symbol
_atom_type_description
_atom_type_scat_dispersion_real
_atom_type_scat_dispersion_imag
_atom_type_scat_source
C C 0.0033 0.0016 'International Tables Vol C Tables 4.2.6.8 and 6.1.1.4'
H H 0.0000 0.0000 'International Tables Vol C Tables 4.2.6.8 and 6.1.1.4'
Eu Eu -0.1578 3.6682 'International Tables Vol C Tables 4.2.6.8 and 6.1.1.4'
N N 0.0061 0.0033 'International Tables Vol C Tables 4.2.6.8 and 6.1.1.4'
Ni Ni 0.3393 1.1124 'International Tables Vol C Tables 4.2.6.8 and 6.1.1.4'
O O 0.0106 0.0060 'International Tables Vol C Tables 4.2.6.8 and 6.1.1.4'

loop_
_geom_angle_atom_site_label_1
_geom_angle_atom_site_label_2
_geom_angle_atom_site_label_3
_geom_angle
O3A Eu1A O2A 61.5(2)
O3A Eu1A O11A 117.9(2)
O2A Eu1A O11A 118.04(19)
O3A Eu1A O8A 148.1(2)
O2A Eu1A O8A 111.4(2)
O11A Eu1A O8A 93.3(2)
O3A Eu1A O6A 78.0(2)
O2A Eu1A O6A 112.0(2)
O11A Eu1A O6A 129.0(2)
O8A Eu1A O6A 76.8(2)
O3A Eu1A O12A 76.5(2)
O2A Eu1A O12A 71.4(2)
O11A Eu1A O12A 52.0(2)
O8A Eu1A O12A 133.1(2)
O6A Eu1A O12A 148.2(3)
O3A Eu1A O1A 121.5(2)
O2A Eu1A O1A 61.2(2)
O11A Eu1A O1A 80.6(2)
O8A Eu1A O1A 67.3(2)
O6A Eu1A O1A 135.0(2)
O12A Eu1A O1A 75.6(2)
O3A Eu1A O5A 76.1(2)
O2A Eu1A O5A 66.8(2)
O11A Eu1A O5A 166.0(3)
O8A Eu1A O5A 72.9(2)
O6A Eu1A O5A 51.1(2)
O12A Eu1A O5A 137.3(2)
O1A Eu1A O5A 91.7(2)
O3A Eu1A O4A 63.2(2)
O2A Eu1A O4A 122.3(2)
O11A Eu1A O4A 75.5(2)
O8A Eu1A O4A 124.2(2)
O6A Eu1A O4A 70.3(2)
O12A Eu1A O4A 81.2(2)
O1A Eu1A O4A 153.8(2)
O5A Eu1A O4A 113.9(2)
O3A Eu1A O9A 134.6(2)
O2A Eu1A O9A 161.5(2)
O11A Eu1A O9A 66.1(2)
O8A Eu1A O9A 50.3(2)
O6A Eu1A O9A 69.8(2)
O12A Eu1A O9A 117.5(2)
O1A Eu1A O9A 103.9(2)
O5A Eu1A O9A 105.1(2)
O4A Eu1A O9A 76.1(2)
O3A Eu1A N5A 97.8(2)
O2A Eu1A N5A 95.0(2)
O11A Eu1A N5A 25.7(2)
O8A Eu1A N5A 114.1(2)
O6A Eu1A N5A 145.4(2)
O12A Eu1A N5A 26.3(2)
O1A Eu1A N5A 76.7(2)
O5A Eu1A N5A 161.7(2)
O4A Eu1A N5A 77.1(2)
O9A Eu1A N5A 91.5(2)
O3A Eu1A N3A 73.6(3)
O2A Eu1A N3A 88.5(2)
O11A Eu1A N3A 153.4(3)
O8A Eu1A N3A 75.2(2)
O6A Eu1A N3A 25.6(2)
O12A Eu1A N3A 149.4(3)
O1A Eu1A N3A 115.2(3)
O5A Eu1A N3A 25.7(2)
O4A Eu1A N3A 91.0(3)
O9A Eu1A N3A 88.7(2)
N5A Eu1A N3A 167.7(3)
N1A Ni1A O3A 174.5(3)
N1A Ni1A O2A 95.1(3)
O3A Ni1A O2A 83.4(3)
N1A Ni1A N2A 86.6(3)
O3A Ni1A N2A 95.2(3)
O2A Ni1A N2A 175.9(3)
N1A Ni1A Eu1A 135.1(2)
O3A Ni1A Eu1A 42.0(2)
O2A Ni1A Eu1A 43.07(17)
N2A Ni1A Eu1A 136.4(3)
C2A O1A C1A 116.5(7)
C2A O1A Eu1A 119.1(5)
C1A O1A Eu1A 122.1(5)
C7A O2A Ni1A 126.5(5)
C7A O2A Eu1A 124.4(6)
Ni1A O2A Eu1A 105.5(3)
C29A O3A Ni1A 127.4(6)
C29A O3A Eu1A 125.5(6)
Ni1A O3A Eu1A 106.9(3)
C28A O4A C30A 117.8(8)
C28A O4A Eu1A 117.8(6)
C30A O4A Eu1A 124.2(7)
N3A O5A Eu1A 93.5(6)
N3A O6A Eu1A 97.3(6)
O2A C7A C6A 125.4(8)
O2A C7A C2A 116.5(8)
C6A C7A C2A 118.1(8)
N4A O8A Eu1A 99.8(6)
N4A O9A Eu1A 92.9(6)
N5A O11A Eu1A 98.0(5)
N5A O12A Eu1A 94.6(6)
C8A N1A C9A 118.9(7)
C8A N1A Ni1A 127.2(6)
C9A N1A Ni1A 113.0(5)
C23A N2A C16A 119.1(8)
C23A N2A Ni1A 126.3(7)
C16A N2A Ni1A 113.7(6)
O7A N3A O5A 122.6(10)
O7A N3A O6A 120.0(10)
O5A N3A O6A 117.4(8)
O7A N3A Eu1A 171.8(8)
O5A N3A Eu1A 60.8(5)
O6A N3A Eu1A 57.1(5)
O10A N4A O9A 121.9(9)
O10A N4A O8A 121.3(9)
O9A N4A O8A 116.8(8)
O10A N4A Eu1A 175.6(6)
O9A N4A Eu1A 62.0(5)
O8A N4A Eu1A 55.0(5)
O13A N5A O11A 122.5(9)
O13A N5A O12A 122.1(9)
O11A N5A O12A 115.4(8)
O13A N5A Eu1A 178.5(7)
O11A N5A Eu1A 56.3(4)
O12A N5A Eu1A 59.1(5)
O1A C1A H1AA 109.5
O1A C1A H1AB 109.5
H1AA C1A H1AB 109.5
O1A C1A H1AC 109.5
H1AA C1A H1AC 109.5
H1AB C1A H1AC 109.5
O1A C2A C3A 125.3(9)
O1A C2A C7A 112.7(8)
C3A C2A C7A 122.0(9)
C2A C3A C4A 118.2(9)
C2A C3A H3A 120.9
C4A C3A H3A 120.9
C5A C4A C3A 120.4(9)
C5A C4A H4A 119.8
C3A C4A H4A 119.8
C4A C5A C6A 122.1(9)
C4A C5A H5A 118.9
C6A C5A H5A 118.9
C5A C6A C7A 119.2(9)
C5A C6A C8A 119.8(8)
C7A C6A C8A 120.8(8)
N1A C8A C6A 125.0(8)
N1A C8A H8A 117.5
C6A C8A H8A 117.5
N1A C9A C16A 106.9(7)
N1A C9A C10A 110.8(7)
C16A C9A C10A 113.5(8)
N1A C9A H9A 108.5
C16A C9A H9A 108.5
C10A C9A H9A 108.5
C15A C10A C11A 119.8(10)
C15A C10A C9A 118.2(10)
C11A C10A C9A 122.0(8)
C10A C11A C12A 121.2(10)
C10A C11A H11A 119.4
C12A C11A H11A 119.4
C13A C12A C11A 119.2(11)
C13A C12A H12A 120.4
C11A C12A H12A 120.4
C12A C13A C14A 120.7(10)
C12A C13A H13A 119.7
C14A C13A H13A 119.7
C15A C14A C13A 118.9(10)
C15A C14A H14A 120.5
C13A C14A H14A 120.5
C10A C15A C14A 120.0(11)
C10A C15A H15A 120.0
C14A C15A H15A 120.0
C9A C16A C17A 114.0(9)
C9A C16A N2A 104.4(7)
C17A C16A N2A 111.9(9)
C9A C16A H16A 108.8
C17A C16A H16A 108.8
N2A C16A H16A 108.8
C18A C17A C22A 116.7(12)
C18A C17A C16A 120.7(11)
C22A C17A C16A 122.1(11)
C17A C18A C19A 124.0(12)
C17A C18A H18A 118.0
C19A C18A H18A 118.0
C20A C19A C18A 119.1(13)
C20A C19A H19A 120.4
C18A C19A H19A 120.4
C19A C20A C21A 119.0(12)
C19A C20A H20A 120.5
C21A C20A H20A 120.5
C20A C21A C22A 120.5(12)
C20A C21A H21A 119.7
C22A C21A H21A 119.7
C17A C22A C21A 119.1(12)
C17A C22A H22A 120.4
C21A C22A H22A 120.4
N2A C23A C24A 125.6(9)
N2A C23A H23A 117.2
C24A C23A H23A 117.2
C25A C24A C29A 119.7(10)
C25A C24A C23A 118.8(10)
C29A C24A C23A 121.5(9)
C26A C25A C24A 121.1(11)
C26A C25A H25A 119.5
C24A C25A H25A 119.5
C25A C26A C27A 120.1(10)
C25A C26A H26A 119.9
C27A C26A H26A 119.9
C28A C27A C26A 120.1(11)
C28A C27A H27A 119.9
C26A C27A H27A 119.9
C27A C28A O4A 125.1(10)
C27A C28A C29A 119.5(10)
O4A C28A C29A 115.3(8)
O3A C29A C24A 123.6(9)
O3A C29A C28A 116.9(9)
C24A C29A C28A 119.4(9)
O4A C30A H30A 109.5
O4A C30A H30B 109.5
H30A C30A H30B 109.5
O4A C30A H30C 109.5
H30A C30A H30C 109.5
H30B C30A H30C 109.5
O3B Eu2B O2B 61.4(2)
O3B Eu2B O11B 121.1(2)
O2B Eu2B O11B 116.50(18)
O3B Eu2B O8B 144.8(2)
O2B Eu2B O8B 113.0(2)
O11B Eu2B O8B 93.1(2)
O3B Eu2B O12B 80.9(2)
O2B Eu2B O12B 69.9(2)
O11B Eu2B O12B 51.3(2)
O8B Eu2B O12B 132.0(2)
O3B Eu2B O6B 76.1(2)
O2B Eu2B O6B 113.6(2)
O11B Eu2B O6B 129.1(2)
O8B Eu2B O6B 75.6(2)
O12B Eu2B O6B 150.2(3)
O3B Eu2B O5B 75.3(2)
O2B Eu2B O5B 69.2(2)
O11B Eu2B O5B 163.6(2)
O8B Eu2B O5B 70.8(2)
O12B Eu2B O5B 138.8(2)
O6B Eu2B O5B 51.4(2)
O3B Eu2B O4B 62.9(2)
O2B Eu2B O4B 119.8(2)
O11B Eu2B O4B 75.8(2)
O8B Eu2B O4B 125.4(2)
O12B Eu2B O4B 80.8(2)
O6B Eu2B O4B 72.0(2)
O5B Eu2B O4B 115.8(2)
O3B Eu2B O1B 122.7(2)
O2B Eu2B O1B 61.5(2)
O11B Eu2B O1B 80.7(2)
O8B Eu2B O1B 66.9(2)
O12B Eu2B O1B 75.4(2)
O6B Eu2B O1B 133.4(2)
O5B Eu2B O1B 89.7(2)
O4B Eu2B O1B 153.8(2)
O3B Eu2B O9B 134.3(2)
O2B Eu2B O9B 162.4(2)
O11B Eu2B O9B 65.38(19)
O8B Eu2B O9B 50.0(2)
O12B Eu2B O9B 116.3(2)
O6B Eu2B O9B 70.0(2)
O5B Eu2B O9B 104.4(2)
O4B Eu2B O9B 77.8(2)
O1B Eu2B O9B 102.9(2)
O3B Eu2B N3B 73.2(3)
O2B Eu2B N3B 91.2(2)
O11B Eu2B N3B 152.2(2)
O8B Eu2B N3B 72.3(3)
O12B Eu2B N3B 153.2(3)
O6B Eu2B N3B 25.5(2)
O5B Eu2B N3B 26.0(2)
O4B Eu2B N3B 93.3(3)
O1B Eu2B N3B 112.9(3)
O9B Eu2B N3B 87.5(2)
O3B Eu2B N5B 101.1(2)
O2B Eu2B N5B 92.9(2)
O11B Eu2B N5B 26.1(2)
O8B Eu2B N5B 114.0(2)
O12B Eu2B N5B 25.2(2)
O6B Eu2B N5B 146.4(2)
O5B Eu2B N5B 161.4(2)
O4B Eu2B N5B 77.0(2)
O1B Eu2B N5B 76.7(2)
O9B Eu2B N5B 91.2(2)
N3B Eu2B N5B 170.3(3)
N2B Ni1B O2B 177.4(3)
N2B Ni1B N1B 86.4(3)
O2B Ni1B N1B 95.3(3)
N2B Ni1B O3B 94.9(3)
O2B Ni1B O3B 83.4(3)
N1B Ni1B O3B 178.2(3)
N2B Ni1B Eu2B 134.2(2)
O2B Ni1B Eu2B 43.67(17)
N1B Ni1B Eu2B 137.8(2)
O3B Ni1B Eu2B 41.21(19)
C2B O1B C1B 117.4(7)
C2B O1B Eu2B 117.7(5)
C1B O1B Eu2B 123.6(5)
C7B O2B Ni1B 124.6(5)
C7B O2B Eu2B 122.7(6)
Ni1B O2B Eu2B 105.0(3)
C29B O3B Ni1B 125.7(6)
C29B O3B Eu2B 126.3(5)
Ni1B O3B Eu2B 107.8(3)
C28B O4B C30B 116.3(7)
C28B O4B Eu2B 119.1(5)
C30B O4B Eu2B 124.4(6)
N3B O5B Eu2B 94.7(5)
N3B O6B Eu2B 96.4(5)
N4B O8B Eu2B 100.1(5)
N4B O9B Eu2B 94.5(5)
N5B O11B Eu2B 97.3(5)
N5B O12B Eu2B 97.1(5)
C8B N1B C9B 120.3(7)
C8B N1B Ni1B 127.4(6)
C9B N1B Ni1B 112.2(5)
C23B N2B C16B 121.8(7)
C23B N2B Ni1B 126.1(6)
C16B N2B Ni1B 112.1(5)
O7B N3B O6B 120.7(10)
O7B N3B O5B 121.8(9)
O6B N3B O5B 117.5(7)
O7B N3B Eu2B 174.7(10)
O6B N3B Eu2B 58.2(4)
O5B N3B Eu2B 59.4(4)
O10B N4B O9B 123.8(8)
O10B N4B O8B 120.8(8)
O9B N4B O8B 115.3(8)
O10B N4B Eu2B 174.9(6)
O9B N4B Eu2B 60.6(4)
O8B N4B Eu2B 54.7(4)
O13B N5B O12B 123.1(8)
O13B N5B O11B 122.6(8)
O12B N5B O11B 114.3(7)
O13B N5B Eu2B 179.2(7)
O12B N5B Eu2B 57.6(4)
O11B N5B Eu2B 56.7(4)
O1B C1B H1BA 109.5
O1B C1B H1BB 109.5
H1BA C1B H1BB 109.5
O1B C1B H1BC 109.5
H1BA C1B H1BC 109.5
H1BB C1B H1BC 109.5
C3B C2B C7B 120.2(8)
C3B C2B O1B 126.2(8)
C7B C2B O1B 113.5(8)
C2B C3B C4B 120.7(8)
C2B C3B H3B 119.7
C4B C3B H3B 119.7
C5B C4B C3B 120.3(8)
C5B C4B H4B 119.8
C3B C4B H4B 119.8
C4B C5B C6B 119.4(8)
C4B C5B H5B 120.3
C6B C5B H5B 120.3
C7B C6B C5B 119.5(8)
C7B C6B C8B 122.5(7)
C5B C6B C8B 118.0(8)
O2B C7B C6B 123.9(8)
O2B C7B C2B 116.3(7)
C6B C7B C2B 119.8(8)
N1B C8B C6B 123.3(7)
N1B C8B H8B 118.4
C6B C8B H8B 118.4
N1B C9B C10B 113.1(6)
N1B C9B C16B 102.7(6)
C10B C9B C16B 111.2(6)
N1B C9B H9B 109.8
C10B C9B H9B 109.8
C16B C9B H9B 109.8
C11B C10B C15B 119.3(8)
C11B C10B C9B 123.1(7)
C15B C10B C9B 117.6(7)
C10B C11B C12B 120.2(8)
C10B C11B H11B 119.9
C12B C11B H11B 119.9
C13B C12B C11B 119.3(8)
C13B C12B H12B 120.3
C11B C12B H12B 120.3
C14B C13B C12B 119.9(8)
C14B C13B H13B 120.1
C12B C13B H13B 120.1
C13B C14B C15B 121.0(8)
C13B C14B H14B 119.5
C15B C14B H14B 119.5
C14B C15B C10B 119.9(9)
C14B C15B H15B 120.1
C10B C15B H15B 120.1
N2B C16B C17B 113.7(7)
N2B C16B C9B 103.6(6)
C17B C16B C9B 112.2(7)
N2B C16B H16B 109.1
C17B C16B H16B 109.1
C9B C16B H16B 109.1
C18B C17B C22B 117.7(9)
C18B C17B C16B 118.8(9)
C22B C17B C16B 123.5(9)
C19B C18B C17B 120.6(11)
C19B C18B H18B 119.7
C17B C18B H18B 119.7
C20B C19B C18B 122.1(11)
C20B C19B H19B 119.0
C18B C19B H19B 119.0
C19B C20B C21B 118.6(9)
C19B C20B H20B 120.7
C21B C20B H20B 120.7
C20B C21B C22B 121.0(10)
C20B C21B H21B 119.5
C22B C21B H21B 119.5
C21B C22B C17B 120.0(10)
C21B C22B H22C 120.0
C17B C22B H22C 120.0
N2B C23B C24B 125.3(8)
N2B C23B H23B 117.4
C24B C23B H23B 117.4
C29B C24B C23B 121.7(8)
C29B C24B C25B 118.0(8)
C23B C24B C25B 120.2(8)
C26B C25B C24B 120.3(9)
C26B C25B H25B 119.8
C24B C25B H25B 119.8
C25B C26B C27B 121.0(9)
C25B C26B H26B 119.5
C27B C26B H26B 119.5
C26B C27B C28B 119.8(9)
C26B C27B H27B 120.1
C28B C27B H27B 120.1
C29B C28B O4B 113.6(8)
C29B C28B C27B 120.6(9)
O4B C28B C27B 125.8(9)
O3B C29B C28B 117.4(8)
O3B C29B C24B 122.3(8)
C28B C29B C24B 120.3(8)
O4B C30B H30D 109.5
O4B C30B H30E 109.5
H30D C30B H30E 109.5
O4B C30B H30F 109.5
H30D C30B H30F 109.5
H30E C30B H30F 109.5

loop_
_geom_bond_atom_site_label_1
_geom_bond_atom_site_label_2
_geom_bond_distance
Eu1A O3A 2.384(7)
Eu1A O2A 2.418(5)
Eu1A O11A 2.433(6)
Eu1A O8A 2.446(7)
Eu1A O6A 2.479(7)
Eu1A O12A 2.494(7)
Eu1A O1A 2.546(7)
Eu1A O5A 2.560(7)
Eu1A O4A 2.568(7)
Eu1A O9A 2.603(7)
Eu1A N5A 2.896(9)
Eu1A N3A 2.928(9)
Ni1A N1A 1.829(8)
Ni1A O3A 1.845(7)
Ni1A O2A 1.846(7)
Ni1A N2A 1.851(8)
O1A C2A 1.361(11)
O1A C1A 1.441(12)
O2A C7A 1.306(11)
O3A C29A 1.345(11)
O4A C28A 1.388(13)
O4A C30A 1.431(11)
O5A N3A 1.272(12)
O6A N3A 1.274(11)
O7A N3A 1.252(11)
C7A C6A 1.407(12)
C7A C2A 1.419(12)
O8A N4A 1.274(10)
O9A N4A 1.252(10)
O10A N4A 1.245(11)
O11A N5A 1.269(11)
O12A N5A 1.287(11)
N1A C8A 1.305(12)
N1A C9A 1.494(10)
N2A C23A 1.297(12)
N2A C16A 1.514(12)
N5A O13A 1.237(11)
C1A H1AA 0.9800
C1A H1AB 0.9800
C1A H1AC 0.9800
C2A C3A 1.377(12)
C3A C4A 1.406(14)
C3A H3A 0.9500
C4A C5A 1.367(13)
C4A H4A 0.9500
C5A C6A 1.377(13)
C5A H5A 0.9500
C6A C8A 1.418(12)
C8A H8A 0.9500
C9A C16A 1.506(12)
C9A C10A 1.542(13)
C9A H9A 1.0000
C10A C15A 1.380(14)
C10A C11A 1.384(15)
C11A C12A 1.393(14)
C11A H11A 0.9500
C12A C13A 1.364(15)
C12A H12A 0.9500
C13A C14A 1.421(17)
C13A H13A 0.9500
C14A C15A 1.396(15)
C14A H14A 0.9500
C15A H15A 0.9500
C16A C17A 1.510(14)
C16A H16A 1.0000
C17A C18A 1.343(16)
C17A C22A 1.359(17)
C18A C19A 1.373(16)
C18A H18A 0.9500
C19A C20A 1.342(17)
C19A H19A 0.9500
C20A C21A 1.346(16)
C20A H20A 0.9500
C21A C22A 1.432(16)
C21A H21A 0.9500
C22A H22A 0.9500
C23A C24A 1.450(15)
C23A H23A 0.9500
C24A C25A 1.360(14)
C24A C29A 1.396(14)
C25A C26A 1.356(17)
C25A H25A 0.9500
C26A C27A 1.389(16)
C26A H26A 0.9500
C27A C28A 1.365(13)
C27A H27A 0.9500
C28A C29A 1.396(14)
C30A H30A 0.9800
C30A H30B 0.9800
C30A H30C 0.9800
Eu2B O3B 2.356(6)
Eu2B O2B 2.434(5)
Eu2B O11B 2.448(6)
Eu2B O8B 2.456(6)
Eu2B O12B 2.474(7)
Eu2B O6B 2.481(6)
Eu2B O5B 2.505(6)
Eu2B O4B 2.553(6)
Eu2B O1B 2.561(6)
Eu2B O9B 2.589(6)
Eu2B N3B 2.901(7)
Eu2B N5B 2.907(8)
Ni1B N2B 1.825(7)
Ni1B O2B 1.835(7)
Ni1B N1B 1.843(7)
Ni1B O3B 1.844(6)
O1B C2B 1.401(11)
O1B C1B 1.436(10)
O2B C7B 1.359(10)
O3B C29B 1.344(10)
O4B C28B 1.392(11)
O4B C30B 1.450(11)
O5B N3B 1.274(12)
O6B N3B 1.255(11)
O7B N3B 1.251(11)
O8B N4B 1.278(10)
O9B N4B 1.250(9)
O10B N4B 1.212(10)
O11B N5B 1.288(10)
O12B N5B 1.249(10)
O13B N5B 1.201(10)
N1B C8B 1.275(11)
N1B C9B 1.490(9)
N2B C23B 1.274(11)
N2B C16B 1.476(10)
C1B H1BA 0.9800
C1B H1BB 0.9800
C1B H1BC 0.9800
C2B C3B 1.355(12)
C2B C7B 1.396(12)
C3B C4B 1.402(13)
C3B H3B 0.9500
C4B C5B 1.355(12)
C4B H4B 0.9500
C5B C6B 1.429(11)
C5B H5B 0.9500
C6B C7B 1.380(12)
C6B C8B 1.460(12)
C8B H8B 0.9500
C9B C10B 1.516(11)
C9B C16B 1.530(11)
C9B H9B 1.0000
C10B C11B 1.382(11)
C10B C15B 1.402(11)
C11B C12B 1.423(12)
C11B H11B 0.9500
C12B C13B 1.398(12)
C12B H12B 0.9500
C13B C14B 1.367(13)
C13B H13B 0.9500
C14B C15B 1.400(13)
C14B H14B 0.9500
C15B H15B 0.9500
C16B C17B 1.506(11)
C16B H16B 1.0000
C17B C18B 1.393(14)
C17B C22B 1.393(15)
C18B C19B 1.381(14)
C18B H18B 0.9500
C19B C20B 1.340(17)
C19B H19B 0.9500
C20B C21B 1.385(15)
C20B H20B 0.9500
C21B C22B 1.390(13)
C21B H21B 0.9500
C22B H22C 0.9500
C23B C24B 1.437(12)
C23B H23B 0.9500
C24B C29B 1.400(13)
C24B C25B 1.438(12)
C25B C26B 1.370(15)
C25B H25B 0.9500
C26B C27B 1.373(15)
C26B H26B 0.9500
C27B C28B 1.399(13)
C27B H27B 0.9500
C28B C29B 1.387(13)
C30B H30D 0.9800
C30B H30E 0.9800
C30B H30F 0.9800
